data_1568693
loop_
_publ_author_name
'Jiang, Ningxin'
'Nakritskaia, Daria D.'
'Xie, Jiaze'
'Ramanathan, Arun'
'Varganov, Sergey A.'
'La Pierre, Henry S.'

_publ_section_title
;
 Tuning symmetry and magnetic blocking of an exchange-coupled lanthanide
 ion in isomeric, tetrametallic complexes:
 [LnCl<sub>6</sub>(TiCp<sub>2</sub>)<sub>3</sub>].
;
_journal_issue 16
_journal_name_full 'Chemical science'
_journal_page_first 4302
_journal_page_last 4307
_journal_paper_doi 10.1039/d2sc06263a
_journal_volume 14
_journal_year 2023
_chemical_formula_moiety 'C20 H20 Cl6 Gd Ti2, C10 H10 Ti'
_chemical_formula_sum 'C30 H30 Cl6 Gd Ti3'
_chemical_formula_weight 904.19
_chemical_name_systematic C30H30Cl6GdTi3
_chemical_properties_physical Air-sensitive
_space_group_crystal_system monoclinic
_space_group_IT_number 14
_space_group_name_Hall '-P 2yn'
_space_group_name_H-M_alt 'P 1 21/n 1'
_atom_sites_solution_hydrogens geom
_atom_sites_solution_primary dual
_audit_creation_date 2021-06-08
_audit_creation_method
;
Olex2 1.3
(compiled 2020.11.12 svn.r5f609507 for OlexSys, GUI svn.r6272)
;
_audit_update_record
;
2021-06-10 deposited with the CCDC.	2023-03-23 downloaded from the CCDC.
;
_cell_angle_alpha 90
_cell_angle_beta 114.4540(10)
_cell_angle_gamma 90
_cell_formula_units_Z 4
_cell_length_a 12.7944(3)
_cell_length_b 21.4986(5)
_cell_length_c 12.9783(3)
_cell_measurement_reflns_used 9741
_cell_measurement_temperature 100.0
_cell_measurement_theta_max 30.504
_cell_measurement_theta_min 2.562
_cell_volume 3249.60(13)
_computing_cell_refinement 'SAINT V8.40A (Bruker, 2019)'
_computing_data_reduction 'SAINT V8.40A (Bruker, 2019)'
_computing_molecular_graphics 'Olex2 1.3 (Dolomanov et al., 2009)'
_computing_publication_material 'Olex2 1.3 (Dolomanov et al., 2009)'
_computing_structure_refinement 'SHELXL 2017/1 (Sheldrick, 2015)'
_computing_structure_solution 'SHELXT 2018/2 (Sheldrick, 2018)'
_diffrn_ambient_temperature 100.0
_diffrn_detector 'Bruker APEX2 area detector'
_diffrn_detector_area_resol_mean 7.9
_diffrn_detector_type 'CCD area detector'
_diffrn_measured_fraction_theta_full 0.996
_diffrn_measured_fraction_theta_max 0.992
_diffrn_measurement_device 'three-circle diffractometer'
_diffrn_measurement_device_type 'Bruker SMART APEX2 area detector'
_diffrn_measurement_method '\w and \f scans'
_diffrn_radiation_monochromator 'mirror optics'
_diffrn_radiation_probe x-ray
_diffrn_radiation_type MoK\a
_diffrn_radiation_wavelength 0.71073
_diffrn_reflns_av_R_equivalents 0.0367
_diffrn_reflns_av_unetI/netI 0.0236
_diffrn_reflns_Laue_measured_fraction_full 0.996
_diffrn_reflns_Laue_measured_fraction_max 0.992
_diffrn_reflns_limit_h_max 16
_diffrn_reflns_limit_h_min -16
_diffrn_reflns_limit_k_max 27
_diffrn_reflns_limit_k_min -24
_diffrn_reflns_limit_l_max 13
_diffrn_reflns_limit_l_min -16
_diffrn_reflns_number 39063
_diffrn_reflns_point_group_measured_fraction_full 0.996
_diffrn_reflns_point_group_measured_fraction_max 0.992
_diffrn_reflns_theta_full 25.242
_diffrn_reflns_theta_max 27.484
_diffrn_reflns_theta_min 1.967
_diffrn_source 'microfocus sealed X-ray tube'
_diffrn_source_current 1.0
_diffrn_source_power 0.05
_diffrn_source_type 'Incoatec I\ms'
_diffrn_source_voltage 50.0
_diffrn_standards_number 0
_exptl_absorpt_coefficient_mu 3.239
_exptl_absorpt_correction_T_max 0.6333
_exptl_absorpt_correction_T_min 0.4797
_exptl_absorpt_correction_type multi-scan
_exptl_absorpt_process_details
;
SADABS-2016/2 (Bruker,2016/2) was used for absorption correction.
wR2(int) was 0.0883 before and 0.0720 after correction.
The Ratio of minimum to maximum transmission is 0.7575.
The \l/2 correction factor is Not present.
;
_exptl_crystal_colour 'clear greenish green'
_exptl_crystal_colour_lustre clear
_exptl_crystal_colour_modifier greenish
_exptl_crystal_colour_primary green
_exptl_crystal_density_diffrn 1.848
_exptl_crystal_description prism
_exptl_crystal_F_000 1768
_exptl_crystal_preparation 'N.A.,Magnetic properties'
_exptl_crystal_recrystallization_method N.A.
_exptl_crystal_size_max 0.302
_exptl_crystal_size_mid 0.264
_exptl_crystal_size_min 0.214
_refine_diff_density_max 0.552
_refine_diff_density_min -0.814
_refine_diff_density_rms 0.096
_refine_ls_extinction_method none
_refine_ls_goodness_of_fit_ref 1.117
_refine_ls_hydrogen_treatment constr
_refine_ls_matrix_type full
_refine_ls_number_parameters 377
_refine_ls_number_reflns 7401
_refine_ls_number_restraints 16
_refine_ls_restrained_S_all 1.120
_refine_ls_R_factor_all 0.0234
_refine_ls_R_factor_gt 0.0232
_refine_ls_shift/su_max 0.005
_refine_ls_shift/su_mean 0.000
_refine_ls_structure_factor_coef Fsqd
_refine_ls_weighting_details 'w=1/[\s^2^(Fo^2^)+(0.0245P)^2^+4.1347P] where P=(Fo^2^+2Fc^2^)/3'
_refine_ls_weighting_scheme calc
_refine_ls_wR_factor_gt 0.0584
_refine_ls_wR_factor_ref 0.0586
_reflns_Friedel_coverage 0.000
_reflns_number_gt 7305
_reflns_number_total 7401
_reflns_threshold_expression 'I > 2\s(I)'
_cod_data_source_file d2sc06263a2.cif
_cod_data_source_block mo_a903_0m
_cod_depositor_comments 'Adding full bibliography for 1568691--1568696.cif.'
_cod_database_code 1568693
_shelx_shelxl_version_number 2017/1
_shelx_space_group_comment
;
The symmetry employed for this shelxl refinement is uniquely defined
by the following loop, which should always be used as a source of
symmetry information in preference to the above space-group names.
They are only intended as comments.
;
_shelx_estimated_absorpt_t_max 0.544
_shelx_estimated_absorpt_t_min 0.441
_olex2_refinement_description
;
1. Fixed Uiso
 At 1.2 times of:
  All C(H) groups
2. Uiso/Uaniso restraints and constraints
Uanis(C20B) \\sim Ueq: with sigma of 0.002 and sigma for terminal atoms of 0.004
Uanis(C16A) = Uanis(C16B)
Uanis(C20A) = Uanis(C20B)
Uanis(C19A) = Uanis(C19B)
Uanis(C17A) = Uanis(C17B)
Uanis(C18A) = Uanis(C18B)
3. Same fragment restrains
{C16B, C17B, C18B, C19B, C20B} sigma for 1-2: 0.002, 1-3: 0.004
as in
{C16A, C17A, C18A, C19A, C20A}
4. Others
 Sof(C16B)=Sof(H16B)=Sof(C17B)=Sof(H17B)=Sof(C18B)=Sof(H18B)=Sof(C19B)=
 Sof(H19B)=Sof(C20B)=Sof(H20B)=1-FVAR(1)
 Sof(C16A)=Sof(H16A)=Sof(C17A)=Sof(H17A)=Sof(C18A)=Sof(H18A)=Sof(C19A)=
 Sof(H19A)=Sof(C20A)=Sof(H20A)=FVAR(1)
5.a Aromatic/amide H refined with riding coordinates:
 C1(H1), C2(H2), C3(H3), C4(H4), C5(H5), C6(H6), C7(H7), C8(H8), C9(H9),
 C10(H10), C21(H21), C22(H22), C23(H23), C24(H24), C25(H25), C26(H26), C27(H27),
  C28(H28), C29(H29), C30(H30), C11(H11), C12(H12), C13(H13), C14(H14),
 C15(H15), C16A(H16A), C17A(H17A), C18A(H18A), C19A(H19A), C20A(H20A),
 C16B(H16B), C17B(H17B), C18B(H18B), C19B(H19B), C20B(H20B)
;
_olex2_submission_special_instructions 'No special instructions were received'

loop_
_space_group_symop_operation_xyz
'x, y, z'
'-x+1/2, y+1/2, -z+1/2'
'-x, -y, -z'
'x-1/2, -y-1/2, z-1/2'

loop_
_atom_site_label
_atom_site_type_symbol
_atom_site_fract_x
_atom_site_fract_y
_atom_site_fract_z
_atom_site_U_iso_or_equiv
_atom_site_adp_type
_atom_site_occupancy
_atom_site_site_symmetry_order
_atom_site_calc_flag
_atom_site_refinement_flags_posn
_atom_site_refinement_flags_adp
_atom_site_refinement_flags_occupancy
_atom_site_disorder_assembly
_atom_site_disorder_group
Gd1 Gd 0.55042(2) 0.72877(2) 0.64792(2) 0.01281(4) Uani 1 1 d . . . . .
Ti1 Ti 0.48314(3) 0.87433(2) 0.79673(3) 0.01331(8) Uani 1 1 d . . . . .
Ti3 Ti 0.59754(3) 0.76019(2) 0.37000(3) 0.01310(8) Uani 1 1 d . . . . .
Cl1 Cl 0.64585(4) 0.83493(2) 0.74647(5) 0.01832(10) Uani 1 1 d . . . . .
Cl2 Cl 0.38751(4) 0.76913(2) 0.70900(4) 0.01566(10) Uani 1 1 d . . . . .
Cl3 Cl 0.65340(4) 0.66866(2) 0.84221(4) 0.01760(10) Uani 1 1 d . . . . .
Cl4 Cl 0.46745(4) 0.61373(2) 0.58531(5) 0.02008(11) Uani 1 1 d . . . . .
Cl5 Cl 0.71547(4) 0.71871(2) 0.57233(4) 0.01530(10) Uani 1 1 d . . . . .
Cl6 Cl 0.44162(5) 0.77731(3) 0.44315(5) 0.01969(11) Uani 1 1 d . . . . .
C1 C 0.3945(3) 0.97274(12) 0.7561(2) 0.0352(6) Uani 1 1 d . . . . .
H1 H 0.389956 0.997466 0.814803 0.042 Uiso 1 1 calc R U . . .
C2 C 0.3125(2) 0.92857(14) 0.6901(3) 0.0338(6) Uani 1 1 d . . . . .
H2 H 0.244202 0.916856 0.697199 0.041 Uiso 1 1 calc R U . . .
C3 C 0.3526(3) 0.90528(12) 0.6111(2) 0.0331(6) Uani 1 1 d . . . . .
H3 H 0.314942 0.875202 0.554119 0.040 Uiso 1 1 calc R U . . .
C4 C 0.4552(3) 0.93358(14) 0.6309(2) 0.0338(6) Uani 1 1 d . . . . .
H4 H 0.499961 0.926373 0.589146 0.041 Uiso 1 1 calc R U . . .
C5 C 0.4834(3) 0.97377(14) 0.7202(3) 0.0353(6) Uani 1 1 d . . . . .
H5 H 0.551321 0.998081 0.752017 0.042 Uiso 1 1 calc R U . . .
C6 C 0.4627(2) 0.89654(13) 0.9677(2) 0.0280(5) Uani 1 1 d . . . . .
H6 H 0.400216 0.920950 0.966325 0.034 Uiso 1 1 calc R U . . .
C7 C 0.4629(2) 0.83209(12) 0.95606(19) 0.0240(5) Uani 1 1 d . . . . .
H7 H 0.400667 0.805039 0.945913 0.029 Uiso 1 1 calc R U . . .
C8 C 0.5708(2) 0.81386(14) 0.9619(2) 0.0309(6) Uani 1 1 d . . . . .
H8 H 0.594371 0.772700 0.955206 0.037 Uiso 1 1 calc R U . . .
C9 C 0.6383(2) 0.86902(17) 0.9797(2) 0.0381(7) Uani 1 1 d . . . . .
H9 H 0.715678 0.871161 0.988457 0.046 Uiso 1 1 calc R U . . .
C10 C 0.5703(3) 0.91903(15) 0.9818(2) 0.0356(6) Uani 1 1 d . . . . .
H10 H 0.593189 0.961443 0.991347 0.043 Uiso 1 1 calc R U . . .
C21 C 0.7180(3) 0.84812(12) 0.4566(2) 0.0350(7) Uani 1 1 d . . . . .
H21 H 0.764379 0.849722 0.535716 0.042 Uiso 1 1 calc R U . . .
C22 C 0.7497(2) 0.82290(13) 0.3742(3) 0.0366(7) Uani 1 1 d . . . . .
H22 H 0.820981 0.803717 0.387219 0.044 Uiso 1 1 calc R U . . .
C23 C 0.6575(3) 0.83114(14) 0.2699(2) 0.0405(8) Uani 1 1 d . . . . .
H23 H 0.655891 0.819388 0.198646 0.049 Uiso 1 1 calc R U . . .
C24 C 0.5691(3) 0.85910(14) 0.2867(3) 0.0412(8) Uani 1 1 d . . . . .
H24 H 0.495481 0.868951 0.229757 0.049 Uiso 1 1 calc R U . . .
C25 C 0.6068(3) 0.87034(12) 0.4018(3) 0.0382(7) Uani 1 1 d . . . . .
H25 H 0.563561 0.889954 0.437096 0.046 Uiso 1 1 calc R U . . .
C26 C 0.6382(2) 0.65947(13) 0.3238(2) 0.0298(6) Uani 1 1 d . . . . .
H26 H 0.709557 0.640361 0.369036 0.036 Uiso 1 1 calc R U . . .
C27 C 0.6158(2) 0.69604(13) 0.2281(2) 0.0291(6) Uani 1 1 d . . . . .
H27 H 0.668986 0.706203 0.196983 0.035 Uiso 1 1 calc R U . . .
C28 C 0.4999(2) 0.71532(12) 0.18571(19) 0.0220(5) Uani 1 1 d . . . . .
H28 H 0.461817 0.741033 0.121413 0.026 Uiso 1 1 calc R U . . .
C29 C 0.45084(18) 0.68999(10) 0.25479(18) 0.0166(4) Uani 1 1 d . . . . .
H29 H 0.373490 0.694947 0.244950 0.020 Uiso 1 1 calc R U . . .
C30 C 0.5368(2) 0.65569(11) 0.34185(19) 0.0204(4) Uani 1 1 d . . . . .
H30 H 0.528012 0.634053 0.401588 0.024 Uiso 1 1 calc R U . . .
Ti2 Ti 0.59673(3) 0.55702(2) 0.77136(4) 0.01628(8) Uani 1 1 d . . . . .
C11 C 0.4263(3) 0.56719(15) 0.7997(4) 0.0511(10) Uani 1 1 d . . . . .
H11 H 0.373905 0.599844 0.763329 0.061 Uiso 1 1 calc R U . . .
C12 C 0.4267(2) 0.50719(14) 0.7539(3) 0.0347(6) Uani 1 1 d . . . . .
H12 H 0.374959 0.492421 0.681697 0.042 Uiso 1 1 calc R U . . .
C13 C 0.5176(2) 0.47400(11) 0.8350(2) 0.0244(5) Uani 1 1 d . . . . .
H13 H 0.537913 0.432209 0.828065 0.029 Uiso 1 1 calc R U . . .
C14 C 0.5735(3) 0.51296(14) 0.9285(2) 0.0328(6) Uani 1 1 d . . . . .
H14 H 0.639356 0.502474 0.994926 0.039 Uiso 1 1 calc R U . . .
C15 C 0.5157(4) 0.56983(14) 0.9070(4) 0.0504(10) Uani 1 1 d . . . . .
H15 H 0.534369 0.604394 0.957009 0.060 Uiso 1 1 calc R U . . .
C16A C 0.7281(12) 0.5613(5) 0.6911(6) 0.0278(14) Uani 0.631(11) 1 d D . P A 1
H16A H 0.721746 0.594525 0.640664 0.033 Uiso 0.631(11) 1 calc R U P A 1
C17A C 0.6722(7) 0.5023(4) 0.6622(6) 0.0297(18) Uani 0.631(11) 1 d D . P A 1
H17A H 0.622893 0.488597 0.588361 0.036 Uiso 0.631(11) 1 calc R U P A 1
C18A C 0.7030(6) 0.4687(2) 0.7610(9) 0.0300(16) Uani 0.631(11) 1 d D . P A 1
H18A H 0.678554 0.427564 0.766090 0.036 Uiso 0.631(11) 1 calc R U P A 1
C19A C 0.7747(6) 0.5040(3) 0.8513(5) 0.0293(14) Uani 0.631(11) 1 d D . P A 1
H19A H 0.805024 0.491765 0.928496 0.035 Uiso 0.631(11) 1 calc R U P A 1
C20A C 0.7953(6) 0.5606(3) 0.8107(5) 0.0246(9) Uani 0.631(11) 1 d D . P A 1
H20A H 0.844833 0.592714 0.854341 0.030 Uiso 0.631(11) 1 calc R U P A 1
C16B C 0.750(2) 0.5674(8) 0.7083(11) 0.0278(14) Uani 0.369(11) 1 d D . P A 2
H16B H 0.765308 0.606263 0.682352 0.033 Uiso 0.369(11) 1 calc R U P A 2
C17B C 0.6774(14) 0.5192(8) 0.6404(7) 0.0297(18) Uani 0.369(11) 1 d D . P A 2
H17B H 0.634185 0.520223 0.560745 0.036 Uiso 0.369(11) 1 calc R U P A 2
C18B C 0.6812(11) 0.4708(5) 0.7117(13) 0.0300(16) Uani 0.369(11) 1 d D . P A 2
H18B H 0.639200 0.433100 0.688892 0.036 Uiso 0.369(11) 1 calc R U P A 2
C19B C 0.7552(12) 0.4856(5) 0.8210(10) 0.0293(14) Uani 0.369(11) 1 d D . P A 2
H19B H 0.775308 0.459006 0.884756 0.035 Uiso 0.369(11) 1 calc R U P A 2
C20B C 0.7956(11) 0.5459(5) 0.8228(9) 0.0246(9) Uani 0.369(11) 1 d D U P A 2
H20B H 0.844297 0.568566 0.887884 0.030 Uiso 0.369(11) 1 calc R U P A 2

loop_
_atom_site_aniso_label
_atom_site_aniso_U_11
_atom_site_aniso_U_22
_atom_site_aniso_U_33
_atom_site_aniso_U_23
_atom_site_aniso_U_13
_atom_site_aniso_U_12
Gd1 0.01335(6) 0.01008(6) 0.01574(6) -0.00068(3) 0.00675(4) 0.00024(3)
Ti1 0.01384(17) 0.01410(18) 0.01349(17) -0.00331(13) 0.00715(14) -0.00186(13)
Ti2 0.01493(18) 0.00903(17) 0.0276(2) 0.00074(15) 0.01151(16) 0.00061(13)
Ti3 0.01098(17) 0.01523(18) 0.01221(17) -0.00264(13) 0.00391(14) 0.00112(13)
Cl1 0.0169(2) 0.0129(2) 0.0304(3) -0.00535(19) 0.0149(2) -0.00422(18)
Cl2 0.0137(2) 0.0152(2) 0.0203(2) -0.00202(17) 0.0092(2) -0.00251(17)
Cl3 0.0172(2) 0.0122(2) 0.0185(2) 0.00076(18) 0.00247(19) -0.00007(18)
Cl4 0.0148(2) 0.0143(2) 0.0250(3) -0.00403(19) 0.0020(2) -0.00255(18)
Cl5 0.0111(2) 0.0181(2) 0.0152(2) -0.00005(18) 0.00389(18) 0.00177(18)
Cl6 0.0161(2) 0.0266(3) 0.0174(2) 0.0029(2) 0.0080(2) 0.00954(19)
C1 0.063(2) 0.0151(12) 0.0352(14) 0.0009(10) 0.0283(14) 0.0103(12)
C2 0.0215(12) 0.0338(15) 0.0482(16) 0.0221(13) 0.0166(12) 0.0087(11)
C3 0.0465(16) 0.0178(12) 0.0206(12) 0.0045(9) -0.0004(11) 0.0059(11)
C4 0.0380(15) 0.0419(16) 0.0292(13) 0.0166(12) 0.0218(12) 0.0170(12)
C5 0.0347(15) 0.0284(14) 0.0411(15) 0.0108(12) 0.0138(12) -0.0096(11)
C6 0.0349(14) 0.0346(14) 0.0189(11) -0.0060(10) 0.0155(10) -0.0005(11)
C7 0.0282(12) 0.0321(13) 0.0126(10) 0.0006(9) 0.0094(9) -0.0039(10)
C8 0.0354(14) 0.0399(15) 0.0125(10) 0.0023(10) 0.0050(10) 0.0137(12)
C9 0.0185(12) 0.076(2) 0.0159(11) -0.0075(13) 0.0036(10) -0.0058(13)
C10 0.0432(16) 0.0403(16) 0.0221(12) -0.0168(11) 0.0122(12) -0.0168(13)
C21 0.0512(17) 0.0193(12) 0.0182(11) 0.0002(9) -0.0018(11) -0.0157(12)
C22 0.0236(13) 0.0199(12) 0.071(2) -0.0041(13) 0.0245(14) -0.0051(10)
C23 0.072(2) 0.0337(15) 0.0273(13) -0.0069(12) 0.0317(15) -0.0229(15)
C24 0.0331(15) 0.0248(14) 0.0415(16) 0.0149(12) -0.0085(13) -0.0014(11)
C25 0.0515(18) 0.0158(12) 0.066(2) -0.0084(12) 0.0430(17) -0.0027(12)
C26 0.0175(11) 0.0303(13) 0.0317(13) -0.0195(11) 0.0003(10) 0.0063(10)
C27 0.0228(12) 0.0392(15) 0.0333(13) -0.0246(12) 0.0195(11) -0.0127(11)
C28 0.0247(12) 0.0264(12) 0.0137(10) -0.0058(9) 0.0069(9) -0.0085(10)
C29 0.0124(9) 0.0197(10) 0.0164(10) -0.0037(8) 0.0047(8) -0.0028(8)
C30 0.0223(11) 0.0157(10) 0.0184(10) -0.0041(8) 0.0037(9) 0.0008(8)
C11 0.052(2) 0.0310(16) 0.104(3) 0.0265(18) 0.066(2) 0.0169(14)
C12 0.0222(12) 0.0368(15) 0.0469(16) 0.0095(13) 0.0160(12) -0.0090(11)
C13 0.0293(12) 0.0155(11) 0.0327(13) -0.0001(9) 0.0171(11) -0.0054(9)
C14 0.0400(15) 0.0328(14) 0.0329(14) -0.0057(11) 0.0224(12) -0.0150(12)
C15 0.084(3) 0.0232(14) 0.083(3) -0.0142(15) 0.073(2) -0.0152(15)
C16A 0.023(6) 0.023(2) 0.051(3) 0.015(2) 0.029(3) 0.0113(16)
C17A 0.0190(16) 0.035(5) 0.034(3) -0.011(3) 0.010(2) 0.007(3)
C18A 0.028(3) 0.0143(14) 0.056(5) 0.003(3) 0.025(4) 0.0056(16)
C19A 0.029(3) 0.029(3) 0.036(3) 0.009(2) 0.019(3) 0.018(3)
C20A 0.0165(10) 0.023(2) 0.0352(15) -0.0061(14) 0.0117(11) 0.0014(15)
C16B 0.023(6) 0.023(2) 0.051(3) 0.015(2) 0.029(3) 0.0113(16)
C17B 0.0190(16) 0.035(5) 0.034(3) -0.011(3) 0.010(2) 0.007(3)
C18B 0.028(3) 0.0143(14) 0.056(5) 0.003(3) 0.025(4) 0.0056(16)
C19B 0.029(3) 0.029(3) 0.036(3) 0.009(2) 0.019(3) 0.018(3)
C20B 0.0165(10) 0.023(2) 0.0352(15) -0.0061(14) 0.0117(11) 0.0014(15)

loop_
_atom_type_symbol
_atom_type_description
_atom_type_scat_dispersion_real
_atom_type_scat_dispersion_imag
_atom_type_scat_source
C C 0.0033 0.0016 'International Tables Vol C Tables 4.2.6.8 and 6.1.1.4'
H H 0.0000 0.0000 'International Tables Vol C Tables 4.2.6.8 and 6.1.1.4'
Cl Cl 0.1484 0.1585 'International Tables Vol C Tables 4.2.6.8 and 6.1.1.4'
Gd Gd -0.1653 3.9035 'International Tables Vol C Tables 4.2.6.8 and 6.1.1.4'
Ti Ti 0.2776 0.4457 'International Tables Vol C Tables 4.2.6.8 and 6.1.1.4'

loop_
_geom_angle_atom_site_label_1
_geom_angle_atom_site_label_2
_geom_angle_atom_site_label_3
_geom_angle
_geom_angle_site_symmetry_1
_geom_angle_site_symmetry_3
_geom_angle_publ_flag
Cl1 Gd1 Cl2 80.616(15) . . ?
Cl1 Gd1 Cl4 169.979(18) . . ?
Cl1 Gd1 Cl5 88.328(16) . . ?
Cl2 Gd1 Cl4 97.483(16) . . ?
Cl2 Gd1 Cl5 165.344(16) . . ?
Cl3 Gd1 Cl1 90.718(17) . . ?
Cl3 Gd1 Cl2 91.017(17) . . ?
Cl3 Gd1 Cl4 79.450(17) . . ?
Cl3 Gd1 Cl5 98.762(16) . . ?
Cl3 Gd1 Cl6 173.974(17) . . ?
Cl5 Gd1 Cl4 95.034(17) . . ?
Cl6 Gd1 Cl1 95.193(18) . . ?
Cl6 Gd1 Cl2 91.102(16) . . ?
Cl6 Gd1 Cl4 94.680(18) . . ?
Cl6 Gd1 Cl5 80.280(16) . . ?
Cl1 Ti1 Cl2 83.448(19) . . ?
C1 Ti1 Cl1 127.24(8) . . ?
C1 Ti1 Cl2 126.01(9) . . ?
C1 Ti1 C3 56.84(10) . . ?
C1 Ti1 C4 56.13(9) . . ?
C1 Ti1 C5 34.48(11) . . ?
C1 Ti1 C6 78.49(10) . . ?
C1 Ti1 C7 108.85(9) . . ?
C1 Ti1 C8 134.69(10) . . ?
C1 Ti1 C9 113.02(12) . . ?
C1 Ti1 C10 81.08(11) . . ?
C2 Ti1 Cl1 131.74(7) . . ?
C2 Ti1 Cl2 91.13(8) . . ?
C2 Ti1 C1 34.88(11) . . ?
C2 Ti1 C3 34.69(11) . . ?
C2 Ti1 C4 56.74(9) . . ?
C2 Ti1 C5 57.70(10) . . ?
C2 Ti1 C6 90.90(10) . . ?
C2 Ti1 C7 107.06(9) . . ?
C2 Ti1 C8 141.71(10) . . ?
C2 Ti1 C9 142.78(12) . . ?
C2 Ti1 C10 108.96(12) . . ?
C3 Ti1 Cl1 97.90(8) . . ?
C3 Ti1 Cl2 78.16(7) . . ?
C3 Ti1 C4 33.31(11) . . ?
C3 Ti1 C10 137.88(11) . . ?
C4 Ti1 Cl1 77.43(7) . . ?
C4 Ti1 Cl2 101.60(8) . . ?
C5 Ti1 Cl1 92.83(8) . . ?
C5 Ti1 Cl2 133.38(8) . . ?
C5 Ti1 C3 56.26(10) . . ?
C5 Ti1 C4 33.43(11) . . ?
C5 Ti1 C6 103.30(10) . . ?
C5 Ti1 C7 137.31(10) . . ?
C5 Ti1 C9 108.50(12) . . ?
C5 Ti1 C10 88.72(11) . . ?
C6 Ti1 Cl1 135.55(7) . . ?
C6 Ti1 Cl2 111.61(7) . . ?
C6 Ti1 C3 125.58(10) . . ?
C6 Ti1 C4 134.04(10) . . ?
C6 Ti1 C10 34.01(10) . . ?
C7 Ti1 Cl1 119.22(7) . . ?
C7 Ti1 Cl2 81.21(6) . . ?
C7 Ti1 C3 134.74(10) . . ?
C7 Ti1 C4 163.34(9) . . ?
C7 Ti1 C6 34.08(9) . . ?
C7 Ti1 C9 57.27(9) . . ?
C7 Ti1 C10 56.71(10) . . ?
C8 Ti1 Cl1 85.31(7) . . ?
C8 Ti1 Cl2 83.05(8) . . ?
C8 Ti1 C3 160.41(10) . . ?
C8 Ti1 C4 161.39(10) . . ?
C8 Ti1 C5 143.16(11) . . ?
C8 Ti1 C6 57.26(9) . . ?
C8 Ti1 C7 34.66(9) . . ?
C8 Ti1 C9 35.05(11) . . ?
C8 Ti1 C10 57.29(11) . . ?
C9 Ti1 Cl1 78.99(7) . . ?
C9 Ti1 Cl2 116.19(9) . . ?
C9 Ti1 C3 164.52(11) . . ?
C9 Ti1 C4 132.26(11) . . ?
C9 Ti1 C6 56.67(9) . . ?
C9 Ti1 C10 33.85(11) . . ?
C10 Ti1 Cl1 107.31(8) . . ?
C10 Ti1 Cl2 136.79(8) . . ?
C10 Ti1 C4 121.50(11) . . ?
Cl6 Ti3 Cl5 83.681(19) . . ?
C21 Ti3 Cl5 78.73(6) . . ?
C21 Ti3 Cl6 99.24(9) . . ?
C22 Ti3 Cl5 92.55(9) . . ?
C22 Ti3 Cl6 132.26(8) . . ?
C22 Ti3 C21 34.23(11) . . ?
C22 Ti3 C25 56.52(10) . . ?
C22 Ti3 C26 105.32(10) . . ?
C22 Ti3 C27 90.28(10) . . ?
C22 Ti3 C28 109.82(10) . . ?
C22 Ti3 C29 143.64(10) . . ?
C22 Ti3 C30 140.13(9) . . ?
C23 Ti3 Cl5 127.13(9) . . ?
C23 Ti3 Cl6 126.76(9) . . ?
C23 Ti3 C21 56.67(10) . . ?
C23 Ti3 C22 34.57(12) . . ?
C23 Ti3 C24 34.24(13) . . ?
C23 Ti3 C25 56.34(10) . . ?
C23 Ti3 C26 107.47(11) . . ?
C23 Ti3 C27 77.77(10) . . ?
C23 Ti3 C28 82.12(9) . . ?
C23 Ti3 C29 114.78(9) . . ?
C23 Ti3 C30 134.53(9) . . ?
C24 Ti3 Cl5 134.02(8) . . ?
C24 Ti3 Cl6 92.55(9) . . ?
C24 Ti3 C21 56.59(10) . . ?
C24 Ti3 C22 57.27(11) . . ?
C24 Ti3 C25 34.00(12) . . ?
C24 Ti3 C26 136.29(12) . . ?
C24 Ti3 C27 102.38(12) . . ?
C24 Ti3 C28 89.30(10) . . ?
C24 Ti3 C29 110.65(9) . . ?
C24 Ti3 C30 144.61(9) . . ?
C25 Ti3 Cl5 101.49(9) . . ?
C25 Ti3 Cl6 77.59(7) . . ?
C25 Ti3 C21 33.57(11) . . ?
C26 Ti3 Cl5 81.05(7) . . ?
C26 Ti3 Cl6 120.82(7) . . ?
C26 Ti3 C21 132.34(11) . . ?
C26 Ti3 C25 161.56(10) . . ?
C26 Ti3 C27 34.16(10) . . ?
C26 Ti3 C28 57.04(9) . . ?
C26 Ti3 C29 57.37(8) . . ?
C27 Ti3 Cl5 112.44(8) . . ?
C27 Ti3 Cl6 135.00(6) . . ?
C27 Ti3 C21 124.49(10) . . ?
C27 Ti3 C25 133.59(11) . . ?
C27 Ti3 C28 34.37(9) . . ?
C27 Ti3 C29 56.97(8) . . ?
C28 Ti3 Cl5 135.97(7) . . ?
C28 Ti3 Cl6 105.25(6) . . ?
C28 Ti3 C21 138.77(9) . . ?
C28 Ti3 C25 122.52(11) . . ?
C29 Ti3 Cl5 113.23(6) . . ?
C29 Ti3 Cl6 78.03(5) . . ?
C29 Ti3 C21 167.06(9) . . ?
C29 Ti3 C25 134.52(10) . . ?
C29 Ti3 C28 34.02(7) . . ?
C30 Ti3 Cl5 81.08(6) . . ?
C30 Ti3 Cl6 86.40(6) . . ?
C30 Ti3 C21 158.26(9) . . ?
C30 Ti3 C25 163.32(9) . . ?
C30 Ti3 C26 34.86(9) . . ?
C30 Ti3 C27 57.37(9) . . ?
C30 Ti3 C28 57.24(8) . . ?
C30 Ti3 C29 34.68(8) . . ?
Ti1 Cl1 Gd1 98.418(18) . . ?
Ti1 Cl2 Gd1 97.436(18) . . ?
Ti2 Cl3 Gd1 99.203(19) . . ?
Ti2 Cl4 Gd1 97.545(19) . . ?
Ti3 Cl5 Gd1 97.292(18) . . ?
Ti3 Cl6 Gd1 98.534(19) . . ?
Ti1 C1 H1 120.4 . . ?
C2 C1 Ti1 72.51(15) . . ?
C2 C1 H1 125.9 . . ?
C5 C1 Ti1 72.88(16) . . ?
C5 C1 H1 125.9 . . ?
C5 C1 C2 108.1(2) . . ?
Ti1 C2 H2 118.6 . . ?
C1 C2 Ti1 72.61(16) . . ?
C1 C2 H2 127.0 . . ?
C1 C2 C3 106.1(2) . . ?
C3 C2 Ti1 73.99(15) . . ?
C3 C2 H2 127.0 . . ?
Ti1 C3 H3 120.9 . . ?
C2 C3 Ti1 71.32(15) . . ?
C2 C3 H3 125.9 . . ?
C4 C3 Ti1 73.68(15) . . ?
C4 C3 C2 108.3(3) . . ?
C4 C3 H3 125.9 . . ?
Ti1 C4 H4 121.7 . . ?
C3 C4 Ti1 73.02(15) . . ?
C3 C4 H4 125.2 . . ?
C5 C4 Ti1 71.74(15) . . ?
C5 C4 C3 109.6(2) . . ?
C5 C4 H4 125.2 . . ?
Ti1 C5 H5 118.4 . . ?
C1 C5 Ti1 72.64(15) . . ?
C1 C5 H5 126.0 . . ?
C4 C5 Ti1 74.83(16) . . ?
C4 C5 C1 107.9(3) . . ?
C4 C5 H5 126.0 . . ?
Ti1 C6 H6 120.5 . . ?
C7 C6 Ti1 72.21(13) . . ?
C7 C6 H6 125.9 . . ?
C7 C6 C10 108.2(3) . . ?
C10 C6 Ti1 73.15(14) . . ?
C10 C6 H6 125.9 . . ?
Ti1 C7 H7 120.1 . . ?
C6 C7 Ti1 73.72(14) . . ?
C6 C7 H7 125.8 . . ?
C6 C7 C8 108.5(2) . . ?
C8 C7 Ti1 72.18(14) . . ?
C8 C7 H7 125.8 . . ?
Ti1 C8 H8 118.7 . . ?
C7 C8 Ti1 73.16(14) . . ?
C7 C8 H8 126.5 . . ?
C7 C8 C9 106.9(3) . . ?
C9 C8 Ti1 73.58(16) . . ?
C9 C8 H8 126.5 . . ?
Ti1 C9 H9 120.9 . . ?
C8 C9 Ti1 71.37(14) . . ?
C8 C9 H9 126.1 . . ?
C10 C9 Ti1 73.35(16) . . ?
C10 C9 C8 107.7(2) . . ?
C10 C9 H9 126.1 . . ?
Ti1 C10 H10 120.4 . . ?
C6 C10 Ti1 72.84(14) . . ?
C6 C10 H10 125.7 . . ?
C9 C10 Ti1 72.81(15) . . ?
C9 C10 C6 108.7(3) . . ?
C9 C10 H10 125.7 . . ?
Ti3 C21 H21 121.8 . . ?
C22 C21 Ti3 70.77(15) . . ?
C22 C21 H21 126.2 . . ?
C25 C21 Ti3 72.99(16) . . ?
C25 C21 H21 126.2 . . ?
C25 C21 C22 107.6(2) . . ?
Ti3 C22 H22 118.7 . . ?
C21 C22 Ti3 74.99(16) . . ?
C21 C22 H22 126.3 . . ?
C23 C22 Ti3 71.94(16) . . ?
C23 C22 C21 107.3(3) . . ?
C23 C22 H22 126.3 . . ?
Ti3 C23 H23 119.3 . . ?
C22 C23 Ti3 73.49(16) . . ?
C22 C23 H23 125.6 . . ?
C24 C23 Ti3 73.44(17) . . ?
C24 C23 C22 108.8(3) . . ?
C24 C23 H23 125.6 . . ?
Ti3 C24 H24 118.4 . . ?
C23 C24 Ti3 72.32(17) . . ?
C23 C24 H24 126.1 . . ?
C23 C24 C25 107.8(3) . . ?
C25 C24 Ti3 75.12(16) . . ?
C25 C24 H24 126.1 . . ?
Ti3 C25 H25 121.6 . . ?
C21 C25 Ti3 73.44(15) . . ?
C21 C25 C24 108.5(3) . . ?
C21 C25 H25 125.8 . . ?
C24 C25 Ti3 70.87(16) . . ?
C24 C25 H25 125.8 . . ?
Ti3 C26 H26 119.7 . . ?
C27 C26 Ti3 73.94(15) . . ?
C27 C26 H26 125.8 . . ?
C27 C26 C30 108.4(2) . . ?
C30 C26 Ti3 72.33(13) . . ?
C30 C26 H26 125.8 . . ?
Ti3 C27 H27 120.7 . . ?
C26 C27 Ti3 71.90(13) . . ?
C26 C27 H27 126.0 . . ?
C26 C27 C28 108.0(2) . . ?
C28 C27 Ti3 73.11(13) . . ?
C28 C27 H27 126.0 . . ?
Ti3 C28 H28 120.6 . . ?
C27 C28 Ti3 72.52(13) . . ?
C27 C28 H28 125.9 . . ?
C29 C28 Ti3 72.79(13) . . ?
C29 C28 C27 108.2(2) . . ?
C29 C28 H28 125.9 . . ?
Ti3 C29 H29 121.2 . . ?
C28 C29 Ti3 73.20(13) . . ?
C28 C29 H29 126.0 . . ?
C28 C29 C30 107.9(2) . . ?
C30 C29 Ti3 71.33(13) . . ?
C30 C29 H29 126.0 . . ?
Ti3 C30 H30 118.9 . . ?
C26 C30 Ti3 72.81(14) . . ?
C26 C30 C29 107.5(2) . . ?
C26 C30 H30 126.2 . . ?
C29 C30 Ti3 73.99(13) . . ?
C29 C30 H30 126.2 . . ?
C11 Ti2 C14 56.84(12) . . ?
C11 Ti2 C15 33.90(15) . . ?
C11 Ti2 C18A 132.04(15) . . ?
C11 Ti2 C20A 159.31(19) . . ?
C11 Ti2 C19B 138.2(3) . . ?
C12 Ti2 C11 35.07(12) . . ?
C12 Ti2 C13 34.53(10) . . ?
C12 Ti2 C14 57.43(10) . . ?
C12 Ti2 C15 57.29(12) . . ?
C12 Ti2 C18A 99.17(15) . . ?
C12 Ti2 C19A 120.46(19) . . ?
C12 Ti2 C20A 154.17(16) . . ?
C12 Ti2 C19B 112.2(3) . . ?
C12 Ti2 C20B 145.9(3) . . ?
C13 Ti2 C11 57.31(10) . . ?
C13 Ti2 C14 34.41(9) . . ?
C13 Ti2 C15 56.81(9) . . ?
C13 Ti2 C18A 75.76(15) . . ?
C13 Ti2 C19A 87.52(17) . . ?
C13 Ti2 C20A 121.59(17) . . ?
C13 Ti2 C19B 82.0(3) . . ?
C14 Ti2 C15 33.99(11) . . ?
C14 Ti2 C20A 109.32(18) . . ?
C14 Ti2 C19B 84.7(3) . . ?
C15 Ti2 C19B 116.6(3) . . ?
C16A Ti2 C11 162.3(2) . . ?
C16A Ti2 C12 142.1(2) . . ?
C16A Ti2 C13 133.0(3) . . ?
C16A Ti2 C14 140.6(2) . . ?
C16A Ti2 C15 159.9(2) . . ?
C16A Ti2 C17A 35.7(2) . . ?
C16A Ti2 C18A 57.7(3) . . ?
C16A Ti2 C19A 58.0(2) . . ?
C16A Ti2 C20A 35.44(16) . . ?
C17A Ti2 C11 141.2(2) . . ?
C17A Ti2 C12 108.08(19) . . ?
C17A Ti2 C13 100.1(2) . . ?
C17A Ti2 C14 123.3(2) . . ?
C17A Ti2 C15 156.2(2) . . ?
C17A Ti2 C18A 34.05(18) . . ?
C17A Ti2 C19A 57.24(19) . . ?
C17A Ti2 C20A 58.18(18) . . ?
C18A Ti2 C14 90.4(2) . . ?
C18A Ti2 C15 124.4(2) . . ?
C18A Ti2 C20A 56.68(16) . . ?
C19A Ti2 C11 139.23(16) . . ?
C19A Ti2 C14 82.60(15) . . ?
C19A Ti2 C15 111.29(18) . . ?
C19A Ti2 C18A 33.81(17) . . ?
C19A Ti2 C20A 34.17(15) . . ?
C20A Ti2 C15 125.93(19) . . ?
C20B Ti2 C11 156.9(3) . . ?
C20B Ti2 C13 113.1(3) . . ?
C20B Ti2 C14 102.7(3) . . ?
C20B Ti2 C15 123.1(3) . . ?
C20B Ti2 C19B 33.95(19) . . ?
Ti2 C11 H11 119.8 . . ?
C12 C11 Ti2 71.82(15) . . ?
C12 C11 H11 125.9 . . ?
C15 C11 Ti2 74.31(17) . . ?
C15 C11 H11 125.9 . . ?
C15 C11 C12 108.2(3) . . ?
Ti2 C12 H12 119.1 . . ?
C11 C12 Ti2 73.11(16) . . ?
C11 C12 H12 126.5 . . ?
C13 C12 Ti2 73.26(14) . . ?
C13 C12 C11 107.1(3) . . ?
C13 C12 H12 126.5 . . ?
Ti2 C13 H13 120.5 . . ?
C12 C13 Ti2 72.21(14) . . ?
C12 C13 H13 125.8 . . ?
C12 C13 C14 108.3(3) . . ?
C14 C13 Ti2 73.26(14) . . ?
C14 C13 H13 125.8 . . ?
Ti2 C14 H14 119.7 . . ?
C13 C14 Ti2 72.32(15) . . ?
C13 C14 H14 125.9 . . ?
C15 C14 Ti2 73.92(17) . . ?
C15 C14 C13 108.2(3) . . ?
C15 C14 H14 125.9 . . ?
Ti2 C15 H15 121.9 . . ?
C11 C15 Ti2 71.79(17) . . ?
C11 C15 C14 108.2(3) . . ?
C11 C15 H15 125.9 . . ?
C14 C15 Ti2 72.09(16) . . ?
C14 C15 H15 125.9 . . ?
Ti2 C16A H16A 118.0 . . ?
C17A C16A Ti2 72.9(7) . . ?
C17A C16A H16A 126.7 . . ?
C17A C16A C20A 106.7(3) . . ?
C20A C16A Ti2 74.6(7) . . ?
C20A C16A H16A 126.7 . . ?
Ti2 C17A H17A 119.9 . . ?
C16A C17A Ti2 71.4(8) . . ?
C16A C17A H17A 126.2 . . ?
C18A C17A Ti2 74.3(4) . . ?
C18A C17A C16A 107.5(3) . . ?
C18A C17A H17A 126.2 . . ?
Ti2 C18A H18A 121.9 . . ?
C17A C18A Ti2 71.6(5) . . ?
C17A C18A H18A 125.2 . . ?
C19A C18A Ti2 72.9(4) . . ?
C19A C18A C17A 109.6(3) . . ?
C19A C18A H18A 125.2 . . ?
Ti2 C19A H19A 119.6 . . ?
C18A C19A Ti2 73.3(4) . . ?
C18A C19A H19A 125.6 . . ?
C18A C19A C20A 108.8(3) . . ?
C20A C19A Ti2 73.3(4) . . ?
C20A C19A H19A 125.6 . . ?
Ti2 C20A H20A 122.8 . . ?
C16A C20A Ti2 70.0(7) . . ?
C16A C20A H20A 126.4 . . ?
C19A C20A Ti2 72.5(4) . . ?
C19A C20A C16A 107.2(3) . . ?
C19A C20A H20A 126.4 . . ?
Ti2 C16B H16B 120.9 . . ?
C17B C16B Ti2 74.3(13) . . ?
C17B C16B H16B 126.6 . . ?
C17B C16B C20B 106.7(3) . . ?
C20B C16B Ti2 70.0(12) . . ?
C20B C16B H16B 126.7 . . ?
Ti2 C17B H17B 121.5 . . ?
C16B C17B Ti2 71.8(14) . . ?
C16B C17B H17B 126.2 . . ?
C18B C17B Ti2 72.2(8) . . ?
C18B C17B C16B 107.5(3) . . ?
C18B C17B H17B 126.2 . . ?
Ti2 C18B H18B 118.8 . . ?
C17B C18B Ti2 75.0(9) . . ?
C17B C18B H18B 125.2 . . ?
C19B C18B Ti2 72.7(7) . . ?
C19B C18B C17B 109.6(3) . . ?
C19B C18B H18B 125.2 . . ?
Ti2 C19B H19B 120.8 . . ?
C18B C19B Ti2 74.2(7) . . ?
C18B C19B H19B 125.5 . . ?
C18B C19B C20B 108.9(3) . . ?
C20B C19B Ti2 71.1(7) . . ?
C20B C19B H19B 125.5 . . ?
Ti2 C20B H20B 115.7 . . ?
C16B C20B Ti2 75.3(14) . . ?
C16B C20B H20B 126.4 . . ?
C19B C20B Ti2 74.9(7) . . ?
C19B C20B C16B 107.1(3) . . ?
C19B C20B H20B 126.4 . . ?

loop_
_geom_bond_atom_site_label_1
_geom_bond_atom_site_label_2
_geom_bond_distance
_geom_bond_site_symmetry_2
_geom_bond_publ_flag
Gd1 Cl1 2.6538(5) . ?
Gd1 Cl2 2.6634(5) . ?
Gd1 Cl3 2.6484(5) . ?
Gd1 Cl4 2.6815(5) . ?
Gd1 Cl5 2.6803(5) . ?
Gd1 Cl6 2.6507(5) . ?
Ti1 Cl1 2.5692(6) . ?
Ti1 Cl2 2.5989(6) . ?
Ti1 C1 2.355(3) . ?
Ti1 C2 2.354(3) . ?
Ti1 C3 2.388(3) . ?
Ti1 C4 2.397(3) . ?
Ti1 C5 2.358(3) . ?
Ti1 C6 2.388(2) . ?
Ti1 C7 2.369(2) . ?
Ti1 C8 2.356(3) . ?
Ti1 C9 2.385(3) . ?
Ti1 C10 2.392(3) . ?
Ti3 Cl5 2.5859(6) . ?
Ti3 Cl6 2.5661(6) . ?
Ti3 C21 2.404(3) . ?
Ti3 C22 2.350(3) . ?
Ti3 C23 2.330(3) . ?
Ti3 C24 2.344(3) . ?
Ti3 C25 2.398(3) . ?
Ti3 C26 2.362(2) . ?
Ti3 C27 2.388(2) . ?
Ti3 C28 2.396(2) . ?
Ti3 C29 2.390(2) . ?
Ti3 C30 2.356(2) . ?
Cl3 Ti2 2.5649(6) . ?
Cl4 Ti2 2.5973(7) . ?
C1 H1 0.9500 . ?
C1 C2 1.411(4) . ?
C1 C5 1.397(4) . ?
C2 H2 0.9500 . ?
C2 C3 1.414(4) . ?
C3 H3 0.9500 . ?
C3 C4 1.371(4) . ?
C4 H4 0.9500 . ?
C4 C5 1.368(4) . ?
C5 H5 0.9500 . ?
C6 H6 0.9500 . ?
C6 C7 1.394(4) . ?
C6 C10 1.398(4) . ?
C7 H7 0.9500 . ?
C7 C8 1.408(4) . ?
C8 H8 0.9500 . ?
C8 C9 1.428(5) . ?
C9 H9 0.9500 . ?
C9 C10 1.391(5) . ?
C10 H10 0.9500 . ?
C21 H21 0.9500 . ?
C21 C22 1.400(4) . ?
C21 C25 1.387(5) . ?
C22 H22 0.9500 . ?
C22 C23 1.391(5) . ?
C23 H23 0.9500 . ?
C23 C24 1.376(5) . ?
C24 H24 0.9500 . ?
C24 C25 1.388(5) . ?
C25 H25 0.9500 . ?
C26 H26 0.9500 . ?
C26 C27 1.395(4) . ?
C26 C30 1.413(4) . ?
C27 H27 0.9500 . ?
C27 C28 1.413(4) . ?
C28 H28 0.9500 . ?
C28 C29 1.400(3) . ?
C29 H29 0.9500 . ?
C29 C30 1.415(3) . ?
C30 H30 0.9500 . ?
Ti2 C11 2.367(3) . ?
Ti2 C12 2.350(3) . ?
Ti2 C13 2.364(2) . ?
Ti2 C14 2.376(3) . ?
Ti2 C15 2.399(3) . ?
Ti2 C16A 2.317(17) . ?
Ti2 C17A 2.337(9) . ?
Ti2 C18A 2.371(6) . ?
Ti2 C19A 2.367(6) . ?
Ti2 C20A 2.377(8) . ?
Ti2 C19B 2.408(12) . ?
Ti2 C20B 2.360(14) . ?
C11 H11 0.9500 . ?
C11 C12 1.421(5) . ?
C11 C15 1.390(6) . ?
C12 H12 0.9500 . ?
C12 C13 1.399(4) . ?
C13 H13 0.9500 . ?
C13 C14 1.402(4) . ?
C14 H14 0.9500 . ?
C14 C15 1.396(5) . ?
C15 H15 0.9500 . ?
C16A H16A 0.9500 . ?
C16A C17A 1.428(5) . ?
C16A C20A 1.429(5) . ?
C17A H17A 0.9500 . ?
C17A C18A 1.379(6) . ?
C18A H18A 0.9500 . ?
C18A C19A 1.378(7) . ?
C19A H19A 0.9500 . ?
C19A C20A 1.393(6) . ?
C20A H20A 0.9500 . ?
C16B H16B 0.9500 . ?
C16B C17B 1.428(6) . ?
C16B C20B 1.430(5) . ?
C17B H17B 0.9500 . ?
C17B C18B 1.379(6) . ?
C18B H18B 0.9500 . ?
C18B C19B 1.377(7) . ?
C19B H19B 0.9500 . ?
C19B C20B 1.393(6) . ?
C20B H20B 0.9500 . ?

loop_
_geom_torsion_atom_site_label_1
_geom_torsion_atom_site_label_2
_geom_torsion_atom_site_label_3
_geom_torsion_atom_site_label_4
_geom_torsion
_geom_torsion_site_symmetry_1
_geom_torsion_site_symmetry_2
_geom_torsion_site_symmetry_3
_geom_torsion_site_symmetry_4
_geom_torsion_publ_flag
Ti1 C1 C2 C3 -66.98(18) . . . . ?
Ti1 C1 C5 C4 67.1(2) . . . . ?
Ti1 C2 C3 C4 -64.91(19) . . . . ?
Ti1 C3 C4 C5 -62.9(2) . . . . ?
Ti1 C4 C5 C1 -65.64(19) . . . . ?
Ti1 C6 C7 C8 64.29(16) . . . . ?
Ti1 C6 C10 C9 -64.47(19) . . . . ?
Ti1 C7 C8 C9 66.37(17) . . . . ?
Ti1 C8 C9 C10 64.84(19) . . . . ?
Ti1 C9 C10 C6 64.50(19) . . . . ?
Ti3 C21 C22 C23 65.18(19) . . . . ?
Ti3 C21 C25 C24 -62.6(2) . . . . ?
Ti3 C22 C23 C24 65.5(2) . . . . ?
Ti3 C23 C24 C25 67.3(2) . . . . ?
Ti3 C24 C25 C21 64.3(2) . . . . ?
Ti3 C26 C27 C28 -64.70(17) . . . . ?
Ti3 C26 C30 C29 66.39(16) . . . . ?
Ti3 C27 C28 C29 -64.52(16) . . . . ?
Ti3 C28 C29 C30 -63.31(16) . . . . ?
Ti3 C29 C30 C26 -65.60(16) . . . . ?
C1 C2 C3 Ti1 66.02(18) . . . . ?
C1 C2 C3 C4 1.1(3) . . . . ?
C2 C1 C5 Ti1 -64.43(19) . . . . ?
C2 C1 C5 C4 2.7(3) . . . . ?
C2 C3 C4 Ti1 63.38(18) . . . . ?
C2 C3 C4 C5 0.5(3) . . . . ?
C3 C4 C5 Ti1 63.7(2) . . . . ?
C3 C4 C5 C1 -2.0(3) . . . . ?
C5 C1 C2 Ti1 64.7(2) . . . . ?
C5 C1 C2 C3 -2.3(3) . . . . ?
C6 C7 C8 Ti1 -65.29(17) . . . . ?
C6 C7 C8 C9 1.1(3) . . . . ?
C7 C6 C10 Ti1 64.18(17) . . . . ?
C7 C6 C10 C9 -0.3(3) . . . . ?
C7 C8 C9 Ti1 -66.09(16) . . . . ?
C7 C8 C9 C10 -1.3(3) . . . . ?
C8 C9 C10 Ti1 -63.54(17) . . . . ?
C8 C9 C10 C6 1.0(3) . . . . ?
C10 C6 C7 Ti1 -64.79(18) . . . . ?
C10 C6 C7 C8 -0.5(3) . . . . ?
C21 C22 C23 Ti3 -67.23(19) . . . . ?
C21 C22 C23 C24 -1.7(3) . . . . ?
C22 C21 C25 Ti3 62.73(18) . . . . ?
C22 C21 C25 C24 0.1(3) . . . . ?
C22 C23 C24 Ti3 -65.5(2) . . . . ?
C22 C23 C24 C25 1.8(3) . . . . ?
C23 C24 C25 Ti3 -65.5(2) . . . . ?
C23 C24 C25 C21 -1.2(3) . . . . ?
C25 C21 C22 Ti3 -64.18(19) . . . . ?
C25 C21 C22 C23 1.0(3) . . . . ?
C26 C27 C28 Ti3 63.91(17) . . . . ?
C26 C27 C28 C29 -0.6(3) . . . . ?
C27 C26 C30 Ti3 -65.70(17) . . . . ?
C27 C26 C30 C29 0.7(3) . . . . ?
C27 C28 C29 Ti3 64.35(16) . . . . ?
C27 C28 C29 C30 1.0(3) . . . . ?
C28 C29 C30 Ti3 64.53(16) . . . . ?
C28 C29 C30 C26 -1.1(3) . . . . ?
C30 C26 C27 Ti3 64.64(16) . . . . ?
C30 C26 C27 C28 -0.1(3) . . . . ?
Ti2 C11 C12 C13 65.91(18) . . . . ?
Ti2 C11 C15 C14 -63.30(19) . . . . ?
Ti2 C12 C13 C14 64.86(18) . . . . ?
Ti2 C13 C14 C15 65.76(19) . . . . ?
Ti2 C14 C15 C11 63.1(2) . . . . ?
Ti2 C16A C17A C18A -66.1(7) . . . . ?
Ti2 C16A C20A C19A 63.4(6) . . . . ?
Ti2 C17A C18A C19A -63.4(5) . . . . ?
Ti2 C18A C19A C20A -65.2(5) . . . . ?
Ti2 C19A C20A C16A -61.8(9) . . . . ?
Ti2 C16B C17B C18B -63.8(14) . . . . ?
Ti2 C16B C20B C19B 68.7(11) . . . . ?
Ti2 C17B C18B C19B -65.0(11) . . . . ?
Ti2 C18B C19B C20B -63.1(10) . . . . ?
Ti2 C19B C20B C16B -69.0(17) . . . . ?
C11 C12 C13 Ti2 -65.82(18) . . . . ?
C11 C12 C13 C14 -1.0(3) . . . . ?
C12 C11 C15 Ti2 64.31(19) . . . . ?
C12 C11 C15 C14 1.0(3) . . . . ?
C12 C13 C14 Ti2 -64.17(18) . . . . ?
C12 C13 C14 C15 1.6(3) . . . . ?
C13 C14 C15 Ti2 -64.71(18) . . . . ?
C13 C14 C15 C11 -1.6(3) . . . . ?
C15 C11 C12 Ti2 -66.0(2) . . . . ?
C15 C11 C12 C13 0.0(3) . . . . ?
C16A C17A C18A Ti2 64.1(9) . . . . ?
C16A C17A C18A C19A 0.7(12) . . . . ?
C17A C16A C20A Ti2 -66.4(10) . . . . ?
C17A C16A C20A C19A -2.9(15) . . . . ?
C17A C18A C19A Ti2 62.6(6) . . . . ?
C17A C18A C19A C20A -2.6(9) . . . . ?
C18A C19A C20A Ti2 65.2(5) . . . . ?
C18A C19A C20A C16A 3.4(11) . . . . ?
C20A C16A C17A Ti2 67.5(10) . . . . ?
C20A C16A C17A C18A 1.4(15) . . . . ?
C16B C17B C18B Ti2 63.5(18) . . . . ?
C16B C17B C18B C19B -1(2) . . . . ?
C17B C16B C20B Ti2 -66(2) . . . . ?
C17B C16B C20B C19B 3(3) . . . . ?
C17B C18B C19B Ti2 66.5(12) . . . . ?
C17B C18B C19B C20B 3.4(18) . . . . ?
C18B C19B C20B Ti2 65.1(10) . . . . ?
C18B C19B C20B C16B -4(2) . . . . ?
C20B C16B C17B Ti2 62.9(19) . . . . ?
C20B C16B C17B C18B -1(3) . . . . ?
